data_4070485
loop_
_publ_author_name
'Senda, Taichi'
'Hanaoka, Hidenori'
'Okado, Yoshiya'
'Oda, Yoshiaki'
'Tsurugi, Hayato'
'Mashima, Kazushi'

_publ_section_title
;
 Titanium Complexes of Silicon-Bridged Cyclopentadienyl&#x2212;Phenoxy
 Ligands Modified with Fused-Thiophene: Synthesis, Characterization, and
 Their Catalytic Performance in Copolymerization of Ethylene and 1-Hexene
;
_journal_issue 24
_journal_name_full Organometallics
_journal_page_first 6915
_journal_paper_doi 10.1021/om900853q
_journal_volume 28
_journal_year 2009
_chemical_formula_moiety 'C26 H32 Cl2 O S2 Si Ti'
_chemical_formula_sum 'C26 H32 Cl2 O S2 Si Ti'
_chemical_formula_weight 571.53
_chemical_name_systematic
; 
 ? 
;
_space_group_IT_number 14
_symmetry_cell_setting monoclinic
_symmetry_Int_Tables_number 14
_symmetry_space_group_name_Hall '-P 2ybc'
_symmetry_space_group_name_H-M 'P 1 21/c 1'
_atom_sites_solution_hydrogens geom
_atom_sites_solution_primary direct
_atom_sites_solution_secondary difmap
_audit_creation_method SHELXL-97
_cell_angle_alpha 90.00
_cell_angle_beta 97.289(4)
_cell_angle_gamma 90.00
_cell_formula_units_Z 4
_cell_length_a 9.565(2)
_cell_length_b 11.509(3)
_cell_length_c 25.216(6)
_cell_measurement_reflns_used 5593
_cell_measurement_temperature 113(2)
_cell_measurement_theta_max 27.5
_cell_measurement_theta_min 3.0
_cell_volume 2753.4(11)
_computing_cell_refinement CrystalClear
_computing_data_collection CrystalClear
_computing_data_reduction CrystalStructure
_computing_molecular_graphics ORTEP-3
_computing_publication_material 'CrystalStructure 3.8'
_computing_structure_refinement SHELXL
_computing_structure_solution SIR92
_diffrn_ambient_temperature 113(2)
_diffrn_detector_area_resol_mean 7.31
_diffrn_measured_fraction_theta_full 0.960
_diffrn_measured_fraction_theta_max 0.960
_diffrn_measurement_device_type 'Rigaku Mercury'
_diffrn_measurement_method \w
_diffrn_radiation_monochromator graphite
_diffrn_radiation_source 'fine-focus sealed tube'
_diffrn_radiation_type MoK\a
_diffrn_radiation_wavelength 0.71075
_diffrn_reflns_av_R_equivalents 0.0476
_diffrn_reflns_av_sigmaI/netI 0.0575
_diffrn_reflns_limit_h_max 12
_diffrn_reflns_limit_h_min -12
_diffrn_reflns_limit_k_max 11
_diffrn_reflns_limit_k_min -14
_diffrn_reflns_limit_l_max 32
_diffrn_reflns_limit_l_min -32
_diffrn_reflns_number 19961
_diffrn_reflns_theta_full 27.47
_diffrn_reflns_theta_max 27.47
_diffrn_reflns_theta_min 3.02
_exptl_absorpt_coefficient_mu 0.718
_exptl_absorpt_correction_T_max 0.8697
_exptl_absorpt_correction_T_min 0.8134
_exptl_absorpt_correction_type multi-scan
_exptl_absorpt_process_details 'Jacobson, R. (1998) Private communication'
_exptl_crystal_colour red
_exptl_crystal_density_diffrn 1.379
_exptl_crystal_density_method 'not measured'
_exptl_crystal_description block
_exptl_crystal_F_000 1192
_exptl_crystal_size_max 0.30
_exptl_crystal_size_mid 0.20
_exptl_crystal_size_min 0.20
_refine_diff_density_max 1.213
_refine_diff_density_min -0.716
_refine_diff_density_rms 0.122
_refine_ls_extinction_method none
_refine_ls_goodness_of_fit_ref 1.122
_refine_ls_hydrogen_treatment constr
_refine_ls_matrix_type full
_refine_ls_number_parameters 299
_refine_ls_number_reflns 6063
_refine_ls_number_restraints 0
_refine_ls_restrained_S_all 1.122
_refine_ls_R_factor_all 0.0851
_refine_ls_R_factor_gt 0.0621
_refine_ls_shift/su_max 0.001
_refine_ls_shift/su_mean 0.000
_refine_ls_structure_factor_coef Fsqd
_refine_ls_weighting_details 'calc w=1/[\s^2^(Fo^2^)+(0.0946P)^2^+2.6352P] where P=(Fo^2^+2Fc^2^)/3'
_refine_ls_weighting_scheme calc
_refine_ls_wR_factor_gt 0.1596
_refine_ls_wR_factor_ref 0.1872
_reflns_number_gt 4530
_reflns_number_total 6063
_reflns_threshold_expression >2sigma(I)
_cod_data_source_file om900853q_si_003.cif
_cod_data_source_block 17
_cod_original_cell_volume 2753.4(12)
_cod_database_code 4070485

loop_
_symmetry_equiv_pos_as_xyz
'x, y, z'
'-x, y+1/2, -z+1/2'
'-x, -y, -z'
'x, -y-1/2, z-1/2'

loop_
_atom_site_label
_atom_site_type_symbol
_atom_site_fract_x
_atom_site_fract_y
_atom_site_fract_z
_atom_site_U_iso_or_equiv
_atom_site_adp_type
_atom_site_occupancy
_atom_site_symmetry_multiplicity
_atom_site_calc_flag
_atom_site_refinement_flags
Ti1 Ti 0.84028(7) 0.19882(6) 0.89210(3) 0.02190(19) Uani 1 1 d .
Cl1 Cl 0.97813(10) 0.22687(8) 0.97159(4) 0.0294(2) Uani 1 1 d .
Cl2 Cl 0.99710(10) 0.21849(8) 0.83208(4) 0.0293(2) Uani 1 1 d .
S1 S 0.82907(10) -0.03354(8) 0.79309(4) 0.0261(2) Uani 1 1 d .
S2 S 0.56045(10) 0.15643(8) 0.96333(4) 0.0261(2) Uani 1 1 d .
Si1 Si 0.51769(11) 0.18140(9) 0.81076(4) 0.0224(2) Uani 1 1 d .
O1 O 0.7380(3) 0.3296(2) 0.88264(10) 0.0230(5) Uani 1 1 d .
C1 C 0.6466(4) 0.0982(3) 0.85780(14) 0.0214(7) Uani 1 1 d .
C2 C 0.6519(4) 0.0931(3) 0.91539(14) 0.0227(7) Uani 1 1 d .
C3 C 0.7652(4) 0.0236(3) 0.93961(15) 0.0260(8) Uani 1 1 d .
C4 C 0.8361(4) -0.0195(3) 0.89676(14) 0.0222(7) Uani 1 1 d .
C5 C 0.7596(4) 0.0218(3) 0.84813(15) 0.0245(8) Uani 1 1 d .
C6 C 0.6687(4) 0.0832(3) 1.01428(15) 0.0272(8) Uani 1 1 d .
C7 C 0.7696(4) 0.0170(3) 0.99651(15) 0.0282(8) Uani 1 1 d .
H1 H 0.8356 -0.0284 1.0190 0.034 Uiso 1 1 calc R
C8 C 0.9522(4) -0.0935(3) 0.88780(15) 0.0264(8) Uani 1 1 d .
H2 H 1.0148 -0.1282 0.9156 0.032 Uiso 1 1 calc R
C9 C 0.9614(4) -0.1076(3) 0.83466(15) 0.0271(8) Uani 1 1 d .
C10 C 0.4964(4) 0.3252(3) 0.84437(14) 0.0223(7) Uani 1 1 d .
C11 C 0.6084(4) 0.3825(3) 0.87490(13) 0.0213(7) Uani 1 1 d .
C12 C 0.5916(4) 0.4927(3) 0.89882(14) 0.0237(8) Uani 1 1 d .
C13 C 0.4553(4) 0.5376(3) 0.89165(15) 0.0280(8) Uani 1 1 d .
H3 H 0.4402 0.6114 0.9068 0.034 Uiso 1 1 calc R
C14 C 0.3399(4) 0.4815(3) 0.86375(15) 0.0252(8) Uani 1 1 d .
C15 C 0.3620(4) 0.3762(3) 0.84006(14) 0.0258(8) Uani 1 1 d .
H4 H 0.2845 0.3373 0.8204 0.031 Uiso 1 1 calc R
C16 C 0.1938(4) 0.5320(4) 0.85928(17) 0.0353(10) Uani 1 1 d .
H5 H 0.1851 0.5807 0.8906 0.042 Uiso 1 1 calc R
H6 H 0.1245 0.4690 0.8575 0.042 Uiso 1 1 calc R
H7 H 0.1766 0.5794 0.8268 0.042 Uiso 1 1 calc R
C17 C 0.7117(4) 0.5566(3) 0.93357(15) 0.0273(8) Uani 1 1 d .
C18 C 0.7521(5) 0.4890(4) 0.98560(15) 0.0353(10) Uani 1 1 d .
H8 H 0.6691 0.4806 1.0044 0.042 Uiso 1 1 calc R
H9 H 0.8259 0.5313 1.0083 0.042 Uiso 1 1 calc R
H10 H 0.7871 0.4119 0.9773 0.042 Uiso 1 1 calc R
C19 C 0.6685(5) 0.6794(4) 0.94882(18) 0.0376(10) Uani 1 1 d .
H11 H 0.5992 0.6741 0.9742 0.045 Uiso 1 1 calc R
H12 H 0.6268 0.7207 0.9167 0.045 Uiso 1 1 calc R
H13 H 0.7517 0.7217 0.9653 0.045 Uiso 1 1 calc R
C20 C 0.8406(4) 0.5711(4) 0.90365(17) 0.0325(9) Uani 1 1 d .
H14 H 0.8188 0.6269 0.8744 0.039 Uiso 1 1 calc R
H15 H 0.8649 0.4959 0.8890 0.039 Uiso 1 1 calc R
H16 H 0.9205 0.5996 0.9284 0.039 Uiso 1 1 calc R
C21 C 0.3443(4) 0.1010(4) 0.80267(16) 0.0301(9) Uani 1 1 d .
H17 H 0.3639 0.0180 0.8107 0.036 Uiso 1 1 calc R
H18 H 0.2873 0.1306 0.8299 0.036 Uiso 1 1 calc R
C22 C 0.2548(5) 0.1087(4) 0.74808(17) 0.0399(10) Uani 1 1 d .
H19 H 0.2248 0.1893 0.7411 0.048 Uiso 1 1 calc R
H20 H 0.1715 0.0589 0.7478 0.048 Uiso 1 1 calc R
H21 H 0.3105 0.0827 0.7203 0.048 Uiso 1 1 calc R
C23 C 0.5972(4) 0.1967(4) 0.74680(15) 0.0319(9) Uani 1 1 d .
H22 H 0.6969 0.2207 0.7555 0.038 Uiso 1 1 calc R
H23 H 0.5963 0.1198 0.7292 0.038 Uiso 1 1 calc R
C24 C 0.5220(5) 0.2848(4) 0.70691(17) 0.0409(11) Uani 1 1 d .
H24 H 0.4962 0.3538 0.7263 0.049 Uiso 1 1 calc R
H25 H 0.4367 0.2493 0.6881 0.049 Uiso 1 1 calc R
H26 H 0.5851 0.3075 0.6810 0.049 Uiso 1 1 calc R
C25 C 1.0695(5) -0.1755(4) 0.80894(17) 0.0351(10) Uani 1 1 d .
H27 H 1.1287 -0.2199 0.8364 0.042 Uiso 1 1 calc R
H28 H 1.1285 -0.1218 0.7914 0.042 Uiso 1 1 calc R
H29 H 1.0215 -0.2290 0.7824 0.042 Uiso 1 1 calc R
C26 C 0.6432(5) 0.1025(4) 1.07096(15) 0.0333(9) Uani 1 1 d .
H30 H 0.7000 0.1683 1.0860 0.040 Uiso 1 1 calc R
H31 H 0.6697 0.0325 1.0920 0.040 Uiso 1 1 calc R
H32 H 0.5431 0.1193 1.0720 0.040 Uiso 1 1 calc R

loop_
_atom_site_aniso_label
_atom_site_aniso_U_11
_atom_site_aniso_U_22
_atom_site_aniso_U_33
_atom_site_aniso_U_23
_atom_site_aniso_U_13
_atom_site_aniso_U_12
Ti1 0.0206(4) 0.0229(3) 0.0221(3) -0.0010(2) 0.0022(3) 0.0016(3)
Cl1 0.0306(5) 0.0272(5) 0.0274(4) -0.0002(3) -0.0075(4) -0.0002(4)
Cl2 0.0266(5) 0.0302(5) 0.0340(5) -0.0021(4) 0.0146(4) -0.0024(4)
S1 0.0287(5) 0.0277(5) 0.0219(4) -0.0040(3) 0.0030(4) 0.0043(4)
S2 0.0266(5) 0.0277(5) 0.0248(4) -0.0024(4) 0.0063(4) 0.0022(4)
Si1 0.0218(5) 0.0250(5) 0.0201(5) -0.0015(4) 0.0016(4) 0.0011(4)
O1 0.0219(13) 0.0231(13) 0.0238(12) -0.0010(10) 0.0018(10) 0.0020(10)
C1 0.0200(17) 0.0212(17) 0.0230(17) -0.0027(13) 0.0032(14) -0.0003(14)
C2 0.0257(19) 0.0219(18) 0.0213(17) -0.0021(13) 0.0066(14) 0.0004(15)
C3 0.027(2) 0.0248(18) 0.0257(18) -0.0010(14) 0.0032(15) 0.0007(15)
C4 0.0228(18) 0.0205(17) 0.0231(17) 0.0001(13) 0.0022(14) -0.0016(14)
C5 0.0249(19) 0.0226(18) 0.0259(18) -0.0019(14) 0.0026(15) -0.0008(15)
C6 0.030(2) 0.029(2) 0.0237(18) -0.0017(15) 0.0069(15) -0.0032(16)
C7 0.033(2) 0.0246(19) 0.0277(19) 0.0002(15) 0.0054(16) 0.0008(16)
C8 0.028(2) 0.0229(18) 0.0274(18) 0.0005(15) 0.0000(15) 0.0020(15)
C9 0.030(2) 0.0229(18) 0.0278(18) -0.0010(15) 0.0011(16) 0.0039(16)
C10 0.0217(19) 0.0245(18) 0.0208(16) 0.0003(14) 0.0030(14) 0.0029(14)
C11 0.0221(18) 0.0245(18) 0.0187(16) 0.0005(13) 0.0079(14) 0.0047(14)
C12 0.0239(19) 0.0260(19) 0.0219(17) 0.0016(14) 0.0059(14) 0.0021(15)
C13 0.033(2) 0.0224(18) 0.0292(19) -0.0008(15) 0.0056(16) 0.0045(16)
C14 0.0206(18) 0.0277(19) 0.0275(18) 0.0007(15) 0.0039(14) 0.0038(15)
C15 0.027(2) 0.0265(19) 0.0234(17) 0.0032(14) 0.0013(15) 0.0015(15)
C16 0.028(2) 0.036(2) 0.041(2) -0.0041(18) 0.0031(18) 0.0089(18)
C17 0.029(2) 0.0255(19) 0.0274(19) -0.0034(15) 0.0047(16) 0.0029(16)
C18 0.041(2) 0.041(2) 0.0220(18) -0.0027(17) -0.0012(17) 0.000(2)
C19 0.031(2) 0.033(2) 0.046(2) -0.0148(19) -0.0042(19) 0.0008(18)
C20 0.031(2) 0.031(2) 0.036(2) -0.0071(17) 0.0073(17) -0.0076(17)
C21 0.027(2) 0.030(2) 0.033(2) -0.0046(16) 0.0011(16) 0.0006(16)
C22 0.035(2) 0.047(3) 0.035(2) 0.0043(19) -0.0083(18) -0.009(2)
C23 0.030(2) 0.041(2) 0.0244(18) 0.0008(16) 0.0018(16) 0.0040(18)
C24 0.044(3) 0.049(3) 0.032(2) 0.0125(19) 0.012(2) 0.006(2)
C25 0.037(2) 0.031(2) 0.037(2) -0.0088(17) 0.0046(18) 0.0068(18)
C26 0.043(2) 0.033(2) 0.0252(19) 0.0004(16) 0.0076(17) 0.0002(19)

loop_
_atom_type_symbol
_atom_type_description
_atom_type_scat_dispersion_real
_atom_type_scat_dispersion_imag
_atom_type_scat_source
C C 0.0033 0.0016 'International Tables Vol C Tables 4.2.6.8 and 6.1.1.4'
H H 0.0000 0.0000 'International Tables Vol C Tables 4.2.6.8 and 6.1.1.4'
Cl Cl 0.1484 0.1585 'International Tables Vol C Tables 4.2.6.8 and 6.1.1.4'
O O 0.0106 0.0060 'International Tables Vol C Tables 4.2.6.8 and 6.1.1.4'
S S 0.1246 0.1234 'International Tables Vol C Tables 4.2.6.8 and 6.1.1.4'
Si Si 0.0817 0.0704 'International Tables Vol C Tables 4.2.6.8 and 6.1.1.4'
Ti Ti 0.2776 0.4457 'International Tables Vol C Tables 4.2.6.8 and 6.1.1.4'

loop_
_geom_angle_atom_site_label_1
_geom_angle_atom_site_label_2
_geom_angle_atom_site_label_3
_geom_angle
O1 Ti1 C1 88.41(12)
O1 Ti1 Cl2 102.87(9)
C1 Ti1 Cl2 111.97(10)
O1 Ti1 Cl1 104.06(9)
C1 Ti1 Cl1 139.78(10)
Cl2 Ti1 Cl1 102.39(5)
O1 Ti1 C2 92.63(13)
C1 Ti1 C2 36.90(12)
Cl2 Ti1 C2 145.41(9)
Cl1 Ti1 C2 103.52(9)
O1 Ti1 C5 120.84(12)
C1 Ti1 C5 35.78(13)
Cl2 Ti1 C5 88.73(10)
Cl1 Ti1 C5 130.02(10)
C2 Ti1 C5 56.97(13)
O1 Ti1 C3 123.78(13)
C1 Ti1 C3 59.90(12)
Cl2 Ti1 C3 130.84(10)
Cl1 Ti1 C3 82.06(9)
C2 Ti1 C3 34.10(12)
C5 Ti1 C3 56.00(12)
O1 Ti1 C4 146.31(12)
C1 Ti1 C4 59.28(12)
Cl2 Ti1 C4 98.42(9)
Cl1 Ti1 C4 96.39(8)
C2 Ti1 C4 56.26(12)
C5 Ti1 C4 33.65(11)
C3 Ti1 C4 33.25(12)
C5 S1 C9 91.20(18)
C2 S2 C6 90.31(18)
C1 Si1 C23 106.73(17)
C1 Si1 C10 105.43(16)
C23 Si1 C10 112.52(18)
C1 Si1 C21 108.54(18)
C23 Si1 C21 113.57(19)
C10 Si1 C21 109.61(17)
C11 O1 Ti1 149.2(2)
C5 C1 C2 102.3(3)
C5 C1 Si1 131.1(3)
C2 C1 Si1 126.6(3)
C5 C1 Ti1 77.3(2)
C2 C1 Ti1 73.4(2)
Si1 C1 Ti1 115.07(17)
C3 C2 C1 112.4(3)
C3 C2 S2 111.1(3)
C1 C2 S2 136.3(3)
C3 C2 Ti1 80.2(2)
C1 C2 Ti1 69.7(2)
S2 C2 Ti1 115.66(18)
C2 C3 C7 112.6(3)
C2 C3 C4 106.2(3)
C7 C3 C4 141.2(4)
C2 C3 Ti1 65.7(2)
C7 C3 Ti1 123.3(3)
C4 C3 Ti1 74.1(2)
C5 C4 C3 107.0(3)
C5 C4 C8 112.6(3)
C3 C4 C8 140.4(3)
C5 C4 Ti1 68.7(2)
C3 C4 Ti1 72.7(2)
C8 C4 Ti1 124.5(3)
C4 C5 C1 111.9(3)
C4 C5 S1 111.0(3)
C1 C5 S1 137.1(3)
C4 C5 Ti1 77.7(2)
C1 C5 Ti1 66.9(2)
S1 C5 Ti1 123.22(19)
C7 C6 C26 127.6(4)
C7 C6 S2 114.0(3)
C26 C6 S2 118.3(3)
C6 C7 C3 111.8(4)
C6 C7 H1 124.1
C3 C7 H1 124.1
C9 C8 C4 111.9(3)
C9 C8 H2 124.1
C4 C8 H2 124.1
C8 C9 C25 128.2(4)
C8 C9 S1 113.4(3)
C25 C9 S1 118.4(3)
C11 C10 C15 118.3(3)
C11 C10 Si1 122.8(3)
C15 C10 Si1 118.9(3)
O1 C11 C10 118.9(3)
O1 C11 C12 119.0(3)
C10 C11 C12 122.2(3)
C13 C12 C11 115.5(3)
C13 C12 C17 121.0(3)
C11 C12 C17 123.4(3)
C14 C13 C12 124.3(4)
C14 C13 H3 117.9
C12 C13 H3 117.9
C15 C14 C13 118.2(3)
C15 C14 C16 119.9(4)
C13 C14 C16 121.9(4)
C14 C15 C10 121.5(4)
C14 C15 H4 119.2
C10 C15 H4 119.2
C14 C16 H5 109.5
C14 C16 H6 109.5
H5 C16 H6 109.5
C14 C16 H7 109.5
H5 C16 H7 109.5
H6 C16 H7 109.5
C18 C17 C20 110.2(3)
C18 C17 C19 107.4(3)
C20 C17 C19 106.4(3)
C18 C17 C12 109.5(3)
C20 C17 C12 111.1(3)
C19 C17 C12 112.1(3)
C17 C18 H8 109.5
C17 C18 H9 109.5
H8 C18 H9 109.5
C17 C18 H10 109.5
H8 C18 H10 109.5
H9 C18 H10 109.5
C17 C19 H11 109.5
C17 C19 H12 109.5
H11 C19 H12 109.5
C17 C19 H13 109.5
H11 C19 H13 109.5
H12 C19 H13 109.5
C17 C20 H14 109.5
C17 C20 H15 109.5
H14 C20 H15 109.5
C17 C20 H16 109.5
H14 C20 H16 109.5
H15 C20 H16 109.5
C22 C21 Si1 116.9(3)
C22 C21 H17 108.1
Si1 C21 H17 108.1
C22 C21 H18 108.1
Si1 C21 H18 108.1
H17 C21 H18 107.3
C21 C22 H19 109.5
C21 C22 H20 109.5
H19 C22 H20 109.5
C21 C22 H21 109.5
H19 C22 H21 109.5
H20 C22 H21 109.5
C24 C23 Si1 114.6(3)
C24 C23 H22 108.6
Si1 C23 H22 108.6
C24 C23 H23 108.6
Si1 C23 H23 108.6
H22 C23 H23 107.6
C23 C24 H24 109.5
C23 C24 H25 109.5
H24 C24 H25 109.5
C23 C24 H26 109.5
H24 C24 H26 109.5
H25 C24 H26 109.5
C9 C25 H27 109.5
C9 C25 H28 109.5
H27 C25 H28 109.5
C9 C25 H29 109.5
H27 C25 H29 109.5
H28 C25 H29 109.5
C6 C26 H30 109.5
C6 C26 H31 109.5
H30 C26 H31 109.5
C6 C26 H32 109.5
H30 C26 H32 109.5
H31 C26 H32 109.5

loop_
_geom_bond_atom_site_label_1
_geom_bond_atom_site_label_2
_geom_bond_distance
Ti1 O1 1.795(3)
Ti1 C1 2.262(4)
Ti1 Cl2 2.2732(12)
Ti1 Cl1 2.2781(11)
Ti1 C2 2.311(4)
Ti1 C5 2.400(4)
Ti1 C3 2.497(4)
Ti1 C4 2.516(4)
S1 C5 1.734(4)
S1 C9 1.758(4)
S2 C2 1.740(4)
S2 C6 1.759(4)
Si1 C1 1.864(4)
Si1 C23 1.877(4)
Si1 C10 1.883(4)
Si1 C21 1.888(4)
O1 C11 1.373(4)
C1 C5 1.438(5)
C1 C2 1.448(5)
C2 C3 1.421(5)
C3 C7 1.432(5)
C3 C4 1.434(5)
C4 C5 1.427(5)
C4 C8 1.440(5)
C6 C7 1.350(5)
C6 C26 1.497(5)
C7 H1 0.9500
C8 C9 1.364(5)
C8 H2 0.9500
C9 C25 1.506(6)
C10 C11 1.402(5)
C10 C15 1.405(5)
C11 C12 1.422(5)
C12 C13 1.392(5)
C12 C17 1.541(5)
C13 C14 1.390(5)
C13 H3 0.9500
C14 C15 1.379(5)
C14 C16 1.505(5)
C15 H4 0.9500
C16 H5 0.9800
C16 H6 0.9800
C16 H7 0.9800
C17 C18 1.532(5)
C17 C20 1.534(6)
C17 C19 1.535(5)
C18 H8 0.9800
C18 H9 0.9800
C18 H10 0.9800
C19 H11 0.9800
C19 H12 0.9800
C19 H13 0.9800
C20 H14 0.9800
C20 H15 0.9800
C20 H16 0.9800
C21 C22 1.529(5)
C21 H17 0.9900
C21 H18 0.9900
C22 H19 0.9800
C22 H20 0.9800
C22 H21 0.9800
C23 C24 1.541(5)
C23 H22 0.9900
C23 H23 0.9900
C24 H24 0.9800
C24 H25 0.9800
C24 H26 0.9800
C25 H27 0.9800
C25 H28 0.9800
C25 H29 0.9800
C26 H30 0.9800
C26 H31 0.9800
C26 H32 0.9800

loop_
_geom_torsion_atom_site_label_1
_geom_torsion_atom_site_label_2
_geom_torsion_atom_site_label_3
_geom_torsion_atom_site_label_4
_geom_torsion
C1 Ti1 O1 C11 19.1(4)
Cl2 Ti1 O1 C11 131.3(4)
Cl1 Ti1 O1 C11 -122.2(4)
C2 Ti1 O1 C11 -17.6(4)
C5 Ti1 O1 C11 35.0(5)
C3 Ti1 O1 C11 -32.4(5)
C4 Ti1 O1 C11 3.4(5)
C23 Si1 C1 C5 -21.3(4)
C10 Si1 C1 C5 -141.1(3)
C21 Si1 C1 C5 101.5(4)
C23 Si1 C1 C2 161.1(3)
C10 Si1 C1 C2 41.2(4)
C21 Si1 C1 C2 -76.2(4)
C23 Si1 C1 Ti1 73.7(2)
C10 Si1 C1 Ti1 -46.1(2)
C21 Si1 C1 Ti1 -163.53(18)
O1 Ti1 C1 C5 156.3(2)
Cl2 Ti1 C1 C5 53.1(2)
Cl1 Ti1 C1 C5 -93.6(2)
C2 Ti1 C1 C5 -107.2(3)
C3 Ti1 C1 C5 -72.5(2)
C4 Ti1 C1 C5 -33.7(2)
O1 Ti1 C1 C2 -96.5(2)
Cl2 Ti1 C1 C2 160.25(18)
Cl1 Ti1 C1 C2 13.6(3)
C5 Ti1 C1 C2 107.2(3)
C3 Ti1 C1 C2 34.72(19)
C4 Ti1 C1 C2 73.5(2)
O1 Ti1 C1 Si1 26.63(18)
Cl2 Ti1 C1 Si1 -76.61(18)
Cl1 Ti1 C1 Si1 136.73(13)
C2 Ti1 C1 Si1 123.1(3)
C5 Ti1 C1 Si1 -129.7(3)
C3 Ti1 C1 Si1 157.9(2)
C4 Ti1 C1 Si1 -163.4(2)
C5 C1 C2 C3 3.1(4)
Si1 C1 C2 C3 -178.7(3)
Ti1 C1 C2 C3 -69.5(3)
C5 C1 C2 S2 178.9(3)
Si1 C1 C2 S2 -2.9(6)
Ti1 C1 C2 S2 106.4(4)
C5 C1 C2 Ti1 72.6(2)
Si1 C1 C2 Ti1 -109.2(3)
C6 S2 C2 C3 -2.9(3)
C6 S2 C2 C1 -178.8(4)
C6 S2 C2 Ti1 -91.9(2)
O1 Ti1 C2 C3 -157.7(2)
C1 Ti1 C2 C3 118.5(3)
Cl2 Ti1 C2 C3 85.0(3)
Cl1 Ti1 C2 C3 -52.5(2)
C5 Ti1 C2 C3 76.7(2)
C4 Ti1 C2 C3 36.2(2)
O1 Ti1 C2 C1 83.8(2)
Cl2 Ti1 C2 C1 -33.5(3)
Cl1 Ti1 C2 C1 -171.02(18)
C5 Ti1 C2 C1 -41.8(2)
C3 Ti1 C2 C1 -118.5(3)
C4 Ti1 C2 C1 -82.3(2)
O1 Ti1 C2 S2 -48.8(2)
C1 Ti1 C2 S2 -132.7(3)
Cl2 Ti1 C2 S2 -166.17(9)
Cl1 Ti1 C2 S2 56.32(19)
C5 Ti1 C2 S2 -174.4(3)
C3 Ti1 C2 S2 108.8(3)
C4 Ti1 C2 S2 145.0(2)
C1 C2 C3 C7 -179.2(3)
S2 C2 C3 C7 3.9(4)
Ti1 C2 C3 C7 117.7(3)
C1 C2 C3 C4 -0.6(4)
S2 C2 C3 C4 -177.5(3)
Ti1 C2 C3 C4 -63.7(3)
C1 C2 C3 Ti1 63.1(3)
S2 C2 C3 Ti1 -113.8(2)
O1 Ti1 C3 C2 27.2(3)
C1 Ti1 C3 C2 -37.6(2)
Cl2 Ti1 C3 C2 -131.63(19)
Cl1 Ti1 C3 C2 128.8(2)
C5 Ti1 C3 C2 -79.8(2)
C4 Ti1 C3 C2 -116.5(3)
O1 Ti1 C3 C7 -74.8(3)
C1 Ti1 C3 C7 -139.6(4)
Cl2 Ti1 C3 C7 126.4(3)
Cl1 Ti1 C3 C7 26.8(3)
C2 Ti1 C3 C7 -102.0(4)
C5 Ti1 C3 C7 178.2(4)
C4 Ti1 C3 C7 141.5(4)
O1 Ti1 C3 C4 143.7(2)
C1 Ti1 C3 C4 78.9(2)
Cl2 Ti1 C3 C4 -15.2(2)
Cl1 Ti1 C3 C4 -114.7(2)
C2 Ti1 C3 C4 116.5(3)
C5 Ti1 C3 C4 36.6(2)
C2 C3 C4 C5 -2.3(4)
C7 C3 C4 C5 175.7(5)
Ti1 C3 C4 C5 -60.4(3)
C2 C3 C4 C8 -178.3(4)
C7 C3 C4 C8 -0.4(9)
Ti1 C3 C4 C8 123.5(5)
C2 C3 C4 Ti1 58.2(3)
C7 C3 C4 Ti1 -123.9(6)
O1 Ti1 C4 C5 54.2(3)
C1 Ti1 C4 C5 35.9(2)
Cl2 Ti1 C4 C5 -74.8(2)
Cl1 Ti1 C4 C5 -178.3(2)
C2 Ti1 C4 C5 79.7(2)
C3 Ti1 C4 C5 116.8(3)
O1 Ti1 C4 C3 -62.6(3)
C1 Ti1 C4 C3 -80.9(2)
Cl2 Ti1 C4 C3 168.46(19)
Cl1 Ti1 C4 C3 64.9(2)
C2 Ti1 C4 C3 -37.1(2)
C5 Ti1 C4 C3 -116.8(3)
O1 Ti1 C4 C8 157.6(3)
C1 Ti1 C4 C8 139.3(3)
Cl2 Ti1 C4 C8 28.6(3)
Cl1 Ti1 C4 C8 -74.9(3)
C2 Ti1 C4 C8 -176.9(3)
C5 Ti1 C4 C8 103.4(4)
C3 Ti1 C4 C8 -139.8(4)
C3 C4 C5 C1 4.4(4)
C8 C4 C5 C1 -178.3(3)
Ti1 C4 C5 C1 -58.6(3)
C3 C4 C5 S1 -175.9(3)
C8 C4 C5 S1 1.4(4)
Ti1 C4 C5 S1 121.1(2)
C3 C4 C5 Ti1 63.0(3)
C8 C4 C5 Ti1 -119.7(3)
C2 C1 C5 C4 -4.5(4)
Si1 C1 C5 C4 177.4(3)
Ti1 C1 C5 C4 65.0(3)
C2 C1 C5 S1 175.9(3)
Si1 C1 C5 S1 -2.2(6)
Ti1 C1 C5 S1 -114.6(4)
C2 C1 C5 Ti1 -69.6(2)
Si1 C1 C5 Ti1 112.4(3)
C9 S1 C5 C4 -1.5(3)
C9 S1 C5 C1 178.1(4)
C9 S1 C5 Ti1 87.2(2)
O1 Ti1 C5 C4 -148.4(2)
C1 Ti1 C5 C4 -120.5(3)
Cl2 Ti1 C5 C4 107.3(2)
Cl1 Ti1 C5 C4 2.2(3)
C2 Ti1 C5 C4 -77.4(2)
C3 Ti1 C5 C4 -36.2(2)
O1 Ti1 C5 C1 -27.9(2)
Cl2 Ti1 C5 C1 -132.1(2)
Cl1 Ti1 C5 C1 122.70(19)
C2 Ti1 C5 C1 43.2(2)
C3 Ti1 C5 C1 84.3(2)
C4 Ti1 C5 C1 120.5(3)
O1 Ti1 C5 S1 104.4(2)
C1 Ti1 C5 S1 132.3(3)
Cl2 Ti1 C5 S1 0.1(2)
Cl1 Ti1 C5 S1 -105.0(2)
C2 Ti1 C5 S1 175.5(3)
C3 Ti1 C5 S1 -143.4(3)
C4 Ti1 C5 S1 -107.2(3)
C2 S2 C6 C7 1.3(3)
C2 S2 C6 C26 179.6(3)
C26 C6 C7 C3 -177.5(4)
S2 C6 C7 C3 0.7(4)
C2 C3 C7 C6 -3.0(5)
C4 C3 C7 C6 179.2(5)
Ti1 C3 C7 C6 72.0(4)
C5 C4 C8 C9 -0.5(5)
C3 C4 C8 C9 175.4(5)
Ti1 C4 C8 C9 -79.4(4)
C4 C8 C9 C25 178.4(4)
C4 C8 C9 S1 -0.7(4)
C5 S1 C9 C8 1.3(3)
C5 S1 C9 C25 -177.9(3)
C1 Si1 C10 C11 36.7(3)
C23 Si1 C10 C11 -79.2(3)
C21 Si1 C10 C11 153.4(3)
C1 Si1 C10 C15 -141.5(3)
C23 Si1 C10 C15 102.6(3)
C21 Si1 C10 C15 -24.8(3)
Ti1 O1 C11 C10 -34.5(6)
Ti1 O1 C11 C12 144.4(4)
C15 C10 C11 O1 175.3(3)
Si1 C10 C11 O1 -2.9(5)
C15 C10 C11 C12 -3.6(5)
Si1 C10 C11 C12 178.2(3)
O1 C11 C12 C13 -176.5(3)
C10 C11 C12 C13 2.4(5)
O1 C11 C12 C17 -0.3(5)
C10 C11 C12 C17 178.6(3)
C11 C12 C13 C14 0.5(6)
C17 C12 C13 C14 -175.8(4)
C12 C13 C14 C15 -2.2(6)
C12 C13 C14 C16 177.4(4)
C13 C14 C15 C10 1.0(6)
C16 C14 C15 C10 -178.6(4)
C11 C10 C15 C14 1.8(5)
Si1 C10 C15 C14 -179.9(3)
C13 C12 C17 C18 108.6(4)
C11 C12 C17 C18 -67.4(5)
C13 C12 C17 C20 -129.4(4)
C11 C12 C17 C20 54.6(5)
C13 C12 C17 C19 -10.5(5)
C11 C12 C17 C19 173.5(4)
C1 Si1 C21 C22 -146.9(3)
C23 Si1 C21 C22 -28.4(4)
C10 Si1 C21 C22 98.4(3)
C1 Si1 C23 C24 -167.6(3)
C10 Si1 C23 C24 -52.4(4)
C21 Si1 C23 C24 72.9(4)
